data_7700490
loop_
_publ_author_name
'Liu, Yanhong'
'Ma, Ju'
'Wu, Pengyan'
'Zheng, Jia-Jia'
'Tian, Xueqin'
'Jiang, Min'
'He, Yumei'
'Dong, Han'
'Wang, Jian'

_publ_section_title
;
 A nanoporous metal-organic framework as a renewable size-selective
 hydrogen-bonding catalyst in water.
;
_journal_issue 31
_journal_name_full 'Dalton transactions (Cambridge, England : 2003)'
_journal_page_first 11855
_journal_page_last 11861
_journal_paper_doi 10.1039/c9dt01763a
_journal_volume 48
_journal_year 2019
_chemical_formula_moiety 'C18 H10 N2 O7 Zn1.5, 2(C3 H7 N O), 3[C3H7NO]'
_chemical_formula_sum 'C33 H45 N7 O12 Zn1.5'
_chemical_formula_weight 829.81
_space_group_crystal_system monoclinic
_space_group_IT_number 14
_space_group_name_Hall '-P 2ybc'
_space_group_name_H-M_alt 'P 1 21/c 1'
_symmetry_space_group_name_Hall '-P 2ybc'
_symmetry_space_group_name_H-M 'P 1 21/c 1'
_atom_sites_solution_hydrogens geom
_audit_creation_method SHELXL-2018/3
_audit_update_record
;
2019-07-05 deposited with the CCDC.    2019-07-08 downloaded from the CCDC.
;
_cell_angle_alpha 90
_cell_angle_beta 90.09
_cell_angle_gamma 90
_cell_formula_units_Z 4
_cell_length_a 5.9994(12)
_cell_length_b 29.661(6)
_cell_length_c 19.068(4)
_cell_measurement_reflns_used 3377
_cell_measurement_temperature 296(2)
_cell_measurement_theta_max 22.55
_cell_measurement_theta_min 2.59
_cell_volume 3393.1(12)
_computing_structure_refinement 'SHELXL-2018/3 (Sheldrick, 2018)'
_diffrn_ambient_temperature 296(2)
_diffrn_measured_fraction_theta_full 0.940
_diffrn_measured_fraction_theta_max 0.940
_diffrn_measurement_device_type 'CCD area detector'
_diffrn_measurement_method 'phi and omega scans'
_diffrn_radiation_type MoK\a
_diffrn_radiation_wavelength 0.71073
_diffrn_reflns_av_R_equivalents 0.1398
_diffrn_reflns_av_unetI/netI 0.2190
_diffrn_reflns_Laue_measured_fraction_full 0.940
_diffrn_reflns_Laue_measured_fraction_max 0.940
_diffrn_reflns_limit_h_max 7
_diffrn_reflns_limit_h_min -7
_diffrn_reflns_limit_k_max 34
_diffrn_reflns_limit_k_min -27
_diffrn_reflns_limit_l_max 22
_diffrn_reflns_limit_l_min -22
_diffrn_reflns_number 19162
_diffrn_reflns_point_group_measured_fraction_full 0.940
_diffrn_reflns_point_group_measured_fraction_max 0.940
_diffrn_reflns_theta_full 24.997
_diffrn_reflns_theta_max 24.997
_diffrn_reflns_theta_min 1.740
_exptl_absorpt_coefficient_mu 1.146
_exptl_crystal_colour yellow
_exptl_crystal_density_diffrn 1.624
_exptl_crystal_description block
_exptl_crystal_F_000 1732
_refine_diff_density_max 0.784
_refine_diff_density_min -0.593
_refine_diff_density_rms 0.084
_refine_ls_extinction_method none
_refine_ls_goodness_of_fit_ref 1.003
_refine_ls_hydrogen_treatment constr
_refine_ls_matrix_type full
_refine_ls_number_parameters 349
_refine_ls_number_reflns 5607
_refine_ls_number_restraints 37
_refine_ls_restrained_S_all 1.042
_refine_ls_R_factor_all 0.1747
_refine_ls_R_factor_gt 0.0637
_refine_ls_shift/su_max 0.000
_refine_ls_shift/su_mean 0.000
_refine_ls_structure_factor_coef Fsqd
_refine_ls_weighting_details 'w=1/[\s^2^(Fo^2^)+(0.0075P)^2^] where P=(Fo^2^+2Fc^2^)/3'
_refine_ls_weighting_scheme calc
_refine_ls_wR_factor_gt 0.1152
_refine_ls_wR_factor_ref 0.1262
_reflns_Friedel_coverage 0.000
_reflns_number_gt 2116
_reflns_number_total 5607
_reflns_threshold_expression 'I > 2\s(I)'
_cod_data_source_file c9dt01763a2.cif
_cod_data_source_block 1_sq
_cod_depositor_comments 'Adding full bibliography for 7700490.cif.'
_cod_original_cell_volume 3393.0(12)
_cod_original_formula_sum 'C33 H45 N7 O12 Zn1.50'
_cod_database_code 7700490
_shelx_shelxl_version_number 2018/3
_shelx_space_group_comment
;
The symmetry employed for this shelxl refinement is uniquely defined
by the following loop, which should always be used as a source of
symmetry information in preference to the above space-group names.
They are only intended as comments.
;
_smtbx_masks_special_details
;
A solvent mask was calculated and 478 electrons were
found in a volume of 988\%A^3 in 1 void per unit cell.
This is consistent with the presence of 3[C3H7NO]
per Formula Unit which account for 480 electrons
per unit cell.
;
_smtbx_masks_void_probe_radius 1.2
_smtbx_masks_void_truncation_radius 1.2

loop_
_space_group_symop_operation_xyz
'x, y, z'
'-x, y+1/2, -z+1/2'
'-x, -y, -z'
'x, -y-1/2, z-1/2'

loop_
_atom_site_label
_atom_site_type_symbol
_atom_site_fract_x
_atom_site_fract_y
_atom_site_fract_z
_atom_site_U_iso_or_equiv
_atom_site_adp_type
_atom_site_occupancy
_atom_site_site_symmetry_order
_atom_site_calc_flag
_atom_site_refinement_flags_posn
_atom_site_refinement_flags_adp
_atom_site_refinement_flags_occupancy
Zn1 Zn 1.000000 0.500000 0.500000 0.0327(3) Uani 1 2 d S . P
Zn2 Zn 0.50583(12) 0.45101(2) 0.50392(4) 0.0376(2) Uani 1 1 d . . .
O1W O 0.6852(5) 0.50188(12) 0.54103(18) 0.0338(10) Uani 1 1 d . . .
O6 O 1.3659(8) 0.58616(15) 0.5668(2) 0.0556(14) Uani 1 1 d . . .
O4 O 1.6385(9) 0.91200(14) 0.9295(3) 0.0604(15) Uani 1 1 d . . .
O5 O 1.0787(7) 0.54091(16) 0.5881(2) 0.0615(15) Uani 1 1 d . . .
C14 C 1.1365(12) 0.6020(2) 0.6648(4) 0.0504(19) Uani 1 1 d . . .
O3 O 1.9715(8) 0.94185(14) 0.9362(2) 0.0627(15) Uani 1 1 d . . .
C8 C 2.1347(13) 0.8817(2) 0.8350(4) 0.055(2) Uani 1 1 d . . .
H8A H 2.226261 0.905721 0.847300 0.066 Uiso 1 1 calc R U .
C4 C 1.5829(16) 0.7532(2) 0.8291(4) 0.063(2) Uani 1 1 d . . .
C18 C 1.1946(13) 0.5738(2) 0.6013(4) 0.0419(19) Uani 1 1 d . . .
C1 C 1.4190(15) 0.7189(2) 0.8168(4) 0.074(2) Uani 1 1 d . . .
C6 C 1.7874(11) 0.8418(2) 0.8497(3) 0.0417(18) Uani 1 1 d . . .
H6A H 1.645195 0.839407 0.868677 0.050 Uiso 1 1 calc R U .
C5 C 1.8745(14) 0.8092(2) 0.8047(4) 0.057(2) Uani 1 1 d . U .
N1 N 1.7409(11) 0.7722(2) 0.7886(3) 0.0672(19) Uani 1 1 d . . .
H1A H 1.761755 0.760063 0.748130 0.081 Uiso 1 1 calc R U .
C11 C 1.8449(13) 0.9148(2) 0.9147(3) 0.0383(18) Uani 1 1 d . . .
C2 C 1.3309(19) 0.7211(3) 0.8880(5) 0.112(3) Uani 1 1 d . U .
C15 C 0.9425(14) 0.5952(3) 0.7021(4) 0.073(2) Uani 1 1 d . . .
H15A H 0.841283 0.573502 0.687101 0.087 Uiso 1 1 calc R U .
C7 C 1.9271(12) 0.8785(2) 0.8647(3) 0.0436(18) Uani 1 1 d . . .
C13 C 1.2788(11) 0.6359(2) 0.6848(4) 0.056(2) Uani 1 1 d . . .
H13A H 1.405599 0.641493 0.658115 0.067 Uiso 1 1 calc R U .
C12 C 1.2391(15) 0.6618(3) 0.7428(4) 0.069(2) Uani 1 1 d . U .
O2 O 1.1810(14) 0.7033(2) 0.9206(3) 0.138(3) Uani 1 1 d . U .
N2 N 1.3964(10) 0.69608(18) 0.7559(3) 0.073(2) Uani 1 1 d . . .
H2A H 1.485581 0.703033 0.722354 0.088 Uiso 1 1 calc R U .
C16 C 0.8951(14) 0.6211(3) 0.7633(5) 0.090(3) Uani 1 1 d . . .
H16A H 0.770411 0.615448 0.790833 0.107 Uiso 1 1 calc R U .
C17 C 1.0461(15) 0.6556(3) 0.7798(4) 0.080(2) Uani 1 1 d . U .
H17A H 1.014257 0.674802 0.816961 0.096 Uiso 1 1 calc R U .
O8 O 0.6097(11) 0.4995(2) 0.6842(3) 0.103(2) Uani 1 1 d D . .
C24 C 0.4263(16) 0.4909(3) 0.7027(5) 0.092(3) Uani 1 1 d D . .
H24A H 0.326439 0.482579 0.667666 0.110 Uiso 1 1 calc R U .
O1 O 1.5512(11) 0.77735(18) 0.9547(3) 0.112(2) Uani 1 1 d . . .
N4 N 0.3448(15) 0.4917(4) 0.7685(5) 0.161(4) Uani 1 1 d D . .
O7 O 1.7361(13) 0.7770(2) 1.1624(3) 0.117(3) Uani 1 1 d D . .
N3 N 1.9701(13) 0.7922(2) 1.0730(4) 0.085(2) Uani 1 1 d D . .
C20 C 2.0378(14) 0.8169(3) 1.0103(4) 0.106(3) Uani 1 1 d D . .
H20A H 2.180026 0.806087 0.994669 0.160 Uiso 1 1 calc R U .
H20B H 1.929088 0.812523 0.973922 0.160 Uiso 1 1 calc R U .
H20C H 2.048588 0.848485 1.021059 0.160 Uiso 1 1 calc R U .
C21 C 1.7777(17) 0.7981(4) 1.1103(5) 0.129(5) Uani 1 1 d D . .
H21A H 1.675085 0.819367 1.094710 0.154 Uiso 1 1 calc R U .
C19 C 2.1332(17) 0.7529(4) 1.0893(5) 0.165(5) Uani 1 1 d D . .
H19A H 2.257702 0.754303 1.057834 0.248 Uiso 1 1 calc R U .
H19B H 2.185242 0.755446 1.136772 0.248 Uiso 1 1 calc R U .
H19C H 2.057363 0.724641 1.083379 0.248 Uiso 1 1 calc R U .
C9 C 2.2117(12) 0.8504(3) 0.7874(4) 0.072(2) Uani 1 1 d . . .
H9A H 2.348254 0.853882 0.765007 0.087 Uiso 1 1 calc R U .
C3 C 1.4977(16) 0.7561(3) 0.9037(4) 0.080(3) Uani 1 1 d . . .
C10 C 2.0758(14) 0.8134(3) 0.7744(4) 0.070(2) Uani 1 1 d . U .
H10A H 2.125052 0.791059 0.743947 0.084 Uiso 1 1 calc R U .
C23 C 0.455(2) 0.5203(6) 0.8298(8) 0.368(14) Uani 1 1 d D . .
H23A H 0.370908 0.516164 0.872201 0.552 Uiso 1 1 calc R U .
H23B H 0.605382 0.510450 0.837128 0.552 Uiso 1 1 calc R U .
H23C H 0.454383 0.551674 0.817299 0.552 Uiso 1 1 calc R U .
C22 C 0.1012(18) 0.4771(4) 0.7871(7) 0.205(6) Uani 1 1 d D . .
H22A H 0.077928 0.480302 0.836635 0.308 Uiso 1 1 calc R U .
H22B H -0.002608 0.495895 0.762239 0.308 Uiso 1 1 calc R U .
H22C H 0.078992 0.446232 0.773780 0.308 Uiso 1 1 calc R U .

loop_
_atom_site_aniso_label
_atom_site_aniso_U_11
_atom_site_aniso_U_22
_atom_site_aniso_U_33
_atom_site_aniso_U_23
_atom_site_aniso_U_13
_atom_site_aniso_U_12
Zn1 0.0308(6) 0.0268(6) 0.0403(6) 0.0023(6) -0.0052(5) -0.0024(6)
Zn2 0.0366(5) 0.0219(4) 0.0544(5) -0.0006(4) 0.0040(4) -0.0012(5)
O1W 0.018(2) 0.035(2) 0.048(3) -0.006(2) -0.0070(18) -0.003(2)
O6 0.049(3) 0.049(3) 0.069(4) -0.019(3) 0.012(3) -0.003(3)
O4 0.064(4) 0.029(3) 0.088(4) -0.036(2) 0.002(3) 0.002(3)
O5 0.068(4) 0.061(4) 0.056(3) -0.023(3) 0.009(3) -0.032(3)
C14 0.045(5) 0.053(5) 0.053(5) -0.009(4) 0.003(4) -0.015(4)
O3 0.067(4) 0.040(3) 0.081(4) -0.028(3) 0.006(3) -0.028(3)
C8 0.051(5) 0.051(5) 0.064(5) -0.025(4) -0.005(4) -0.001(4)
C4 0.096(7) 0.030(5) 0.063(6) -0.018(4) -0.010(6) -0.001(5)
C18 0.044(6) 0.032(5) 0.049(5) -0.006(4) -0.001(4) 0.005(4)
C1 0.104(7) 0.050(5) 0.068(6) -0.023(5) 0.001(5) -0.012(5)
C6 0.040(4) 0.039(4) 0.046(4) -0.009(3) -0.009(4) -0.003(4)
C5 0.074(6) 0.042(4) 0.056(5) -0.031(4) 0.015(4) -0.018(4)
N1 0.084(5) 0.060(5) 0.058(4) -0.025(4) 0.012(4) -0.010(4)
C11 0.041(5) 0.030(5) 0.044(5) -0.004(3) 0.004(4) 0.004(4)
C2 0.136(9) 0.117(8) 0.081(7) -0.055(6) 0.054(6) -0.089(7)
C15 0.063(6) 0.081(6) 0.075(6) -0.034(5) 0.021(5) -0.018(5)
C7 0.041(5) 0.045(5) 0.045(4) -0.010(4) 0.001(4) 0.005(4)
C13 0.055(5) 0.047(5) 0.066(5) -0.008(4) 0.007(4) -0.014(4)
C12 0.092(7) 0.057(5) 0.057(5) -0.027(4) 0.012(5) -0.021(5)
O2 0.189(8) 0.132(6) 0.094(5) -0.050(4) 0.041(5) -0.103(5)
N2 0.097(5) 0.056(4) 0.067(4) -0.041(4) 0.017(4) -0.043(4)
C16 0.071(6) 0.087(7) 0.110(8) -0.030(6) 0.024(6) -0.028(5)
C17 0.104(7) 0.064(5) 0.073(6) -0.042(4) 0.014(5) -0.026(5)
O8 0.085(4) 0.150(6) 0.073(4) 0.004(4) 0.002(4) -0.022(5)
C24 0.098(9) 0.101(8) 0.076(8) -0.009(6) -0.032(7) -0.006(7)
O1 0.173(6) 0.096(5) 0.068(4) -0.042(4) 0.020(4) -0.057(4)
N4 0.104(7) 0.301(13) 0.076(6) 0.033(8) 0.001(6) -0.050(8)
O7 0.176(7) 0.097(5) 0.077(5) 0.059(4) 0.037(5) 0.036(4)
N3 0.092(7) 0.066(5) 0.096(6) -0.016(4) -0.023(6) 0.012(5)
C20 0.108(8) 0.125(8) 0.087(7) 0.034(6) 0.026(6) -0.035(6)
C21 0.093(10) 0.172(13) 0.121(11) -0.059(9) 0.001(9) 0.016(9)
C19 0.145(10) 0.213(13) 0.137(10) 0.025(9) 0.028(8) 0.067(10)
C9 0.055(5) 0.073(6) 0.089(6) -0.045(5) 0.023(5) -0.005(5)
C3 0.127(8) 0.065(6) 0.049(5) -0.035(4) 0.019(5) -0.017(6)
C10 0.090(6) 0.055(5) 0.066(5) -0.031(4) 0.025(5) 0.005(5)
C23 0.175(15) 0.75(4) 0.180(17) -0.14(2) 0.033(13) -0.19(2)
C22 0.153(13) 0.278(16) 0.185(14) -0.014(12) -0.005(11) -0.058(12)

loop_
_atom_type_symbol
_atom_type_description
_atom_type_scat_dispersion_real
_atom_type_scat_dispersion_imag
_atom_type_scat_source
C C 0.0033 0.0016 'International Tables Vol C Tables 4.2.6.8 and 6.1.1.4'
H H 0.0000 0.0000 'International Tables Vol C Tables 4.2.6.8 and 6.1.1.4'
N N 0.0061 0.0033 'International Tables Vol C Tables 4.2.6.8 and 6.1.1.4'
O O 0.0106 0.0060 'International Tables Vol C Tables 4.2.6.8 and 6.1.1.4'
Zn Zn 0.2839 1.4301 'International Tables Vol C Tables 4.2.6.8 and 6.1.1.4'

loop_
_geom_angle_atom_site_label_1
_geom_angle_atom_site_label_2
_geom_angle_atom_site_label_3
_geom_angle
_geom_angle_site_symmetry_1
_geom_angle_site_symmetry_3
O1W Zn1 O1W 180.0 . 3_766
O1W Zn1 O3 97.11(16) . 4_475
O1W Zn1 O3 82.89(16) 3_766 4_475
O1W Zn1 O3 82.89(17) . 2_846
O1W Zn1 O3 97.11(16) 3_766 2_846
O3 Zn1 O3 180.00(13) 4_475 2_846
O1W Zn1 O5 83.47(16) . .
O1W Zn1 O5 96.53(16) 3_766 .
O3 Zn1 O5 90.41(19) 4_475 .
O3 Zn1 O5 89.59(19) 2_846 .
O1W Zn1 O5 96.53(16) . 3_766
O1W Zn1 O5 83.47(16) 3_766 3_766
O3 Zn1 O5 89.59(19) 4_475 3_766
O3 Zn1 O5 90.41(19) 2_846 3_766
O5 Zn1 O5 180.0 . 3_766
O6 Zn2 O4 107.6(2) 3_766 2_746
O6 Zn2 O1W 118.26(18) 3_766 .
O4 Zn2 O1W 117.80(18) 2_746 .
O6 Zn2 O1W 109.44(18) 3_766 3_666
O4 Zn2 O1W 116.41(18) 2_746 3_666
O1W Zn2 O1W 86.07(12) . 3_666
O6 Zn2 Zn2 123.45(16) 3_766 3_666
O4 Zn2 Zn2 128.55(16) 2_746 3_666
O1W Zn2 Zn2 43.26(10) . 3_666
O1W Zn2 Zn2 42.82(9) 3_666 3_666
Zn2 O1W Zn2 93.93(12) . 3_666
Zn2 O1W Zn1 110.09(17) . .
Zn2 O1W Zn1 112.57(17) 3_666 .
C18 O6 Zn2 121.7(5) . 3_766
C11 O4 Zn2 123.0(4) . 2_756
C18 O5 Zn1 138.0(5) . .
C13 C14 C15 119.1(7) . .
C13 C14 C18 118.9(7) . .
C15 C14 C18 121.9(7) . .
C11 O3 Zn1 143.6(5) . 2_856
C7 C8 C9 122.0(7) . .
N1 C4 C1 133.3(7) . .
N1 C4 C3 138.9(7) . .
C1 C4 C3 87.8(8) . .
O5 C18 O6 125.5(7) . .
O5 C18 C14 118.3(8) . .
O6 C18 C14 116.2(7) . .
N2 C1 C4 124.3(8) . .
N2 C1 C2 141.8(9) . .
C4 C1 C2 93.8(7) . .
C5 C6 C7 116.0(7) . .
C10 C5 N1 119.7(7) . .
C10 C5 C6 122.5(7) . .
N1 C5 C6 117.8(8) . .
C4 N1 C5 127.4(6) . .
O3 C11 O4 126.6(7) . .
O3 C11 C7 119.3(7) . .
O4 C11 C7 114.1(7) . .
O2 C2 C1 136.6(9) . .
O2 C2 C3 134.9(8) . .
C1 C2 C3 88.5(8) . .
C14 C15 C16 120.9(7) . .
C8 C7 C6 120.8(6) . .
C8 C7 C11 120.3(7) . .
C6 C7 C11 118.9(7) . .
C12 C13 C14 121.8(8) . .
C17 C12 C13 119.3(7) . .
C17 C12 N2 125.0(7) . .
C13 C12 N2 115.5(8) . .
C1 N2 C12 125.5(7) . .
C17 C16 C15 116.5(8) . .
C12 C17 C16 122.0(8) . .
O8 C24 N4 127.8(9) . .
C24 N4 C22 123.1(8) . .
C24 N4 C23 123.0(9) . .
C22 N4 C23 111.6(8) . .
C21 N3 C20 126.6(8) . .
C21 N3 C19 121.7(8) . .
C20 N3 C19 111.4(8) . .
O7 C21 N3 122.6(10) . .
C8 C9 C10 116.9(8) . .
O1 C3 C2 135.6(8) . .
O1 C3 C4 134.4(9) . .
C2 C3 C4 89.9(7) . .
C5 C10 C9 121.6(7) . .

loop_
_geom_bond_atom_site_label_1
_geom_bond_atom_site_label_2
_geom_bond_distance
_geom_bond_site_symmetry_2
Zn1 O1W 2.046(3) .
Zn1 O1W 2.046(3) 3_766
Zn1 O3 2.118(4) 4_475
Zn1 O3 2.118(4) 2_846
Zn1 O5 2.125(4) .
Zn1 O5 2.125(4) 3_766
Zn2 O6 1.905(5) 3_766
Zn2 O4 1.925(5) 2_746
Zn2 O1W 1.983(3) .
Zn2 O1W 1.999(3) 3_666
Zn2 Zn2 2.9108(14) 3_666
O6 C18 1.275(8) .
O4 C11 1.273(7) .
O5 C18 1.224(7) .
C14 C13 1.375(8) .
C14 C15 1.380(9) .
C14 C18 1.511(9) .
O3 C11 1.177(7) .
C8 C7 1.373(9) .
C8 C9 1.378(8) .
C4 N1 1.348(9) .
C4 C1 1.433(10) .
C4 C3 1.515(11) .
C1 N2 1.351(8) .
C1 C2 1.458(12) .
C6 C5 1.396(9) .
C6 C7 1.401(8) .
C5 C10 1.345(10) .
C5 N1 1.394(8) .
C11 C7 1.522(9) .
C2 O2 1.214(10) .
C2 C3 1.473(11) .
C15 C16 1.427(10) .
C13 C12 1.369(9) .
C12 C17 1.368(11) .
C12 N2 1.409(8) .
C16 C17 1.401(9) .
O8 C24 1.184(7) .
C24 N4 1.347(9) .
O1 C3 1.202(8) .
N4 C22 1.565(11) .
N4 C23 1.588(11) .
O7 C21 1.201(8) .
N3 C21 1.368(9) .
N3 C20 1.462(8) .
N3 C19 1.552(9) .
C9 C10 1.388(8) .

loop_
_smtbx_masks_void_nr
_smtbx_masks_void_average_x
_smtbx_masks_void_average_y
_smtbx_masks_void_average_z
_smtbx_masks_void_volume
_smtbx_masks_void_count_electrons
_smtbx_masks_void_content
1 -0.461 0.000 0.500 494.3 239.5 '6 DMF'
2 -0.802 0.500 1.000 494.3 239.5 '6 DMF'
